data_7219659
loop_
_publ_author_name
'Kirby, Isabelle L.'
'Pitak, Mateusz B.'
'Wilson, Claire'
'Gale, Philip A.'
'Coles, Simon J.'

_publ_section_title
;
 Electron density distribution studies as a tool to explore the behaviour
 of thiourea-based anion receptors
;
_journal_issue 14
_journal_name_full CrystEngComm
_journal_page_first 2815
_journal_paper_doi 10.1039/C5CE00213C
_journal_volume 17
_journal_year 2015
_chemical_formula_moiety '2(C13 H10 N4 O4 S), C8 H20 N, Cl'
_chemical_formula_sum 'C34 H40 Cl N9 O8 S2'
_chemical_formula_weight 802.32
_chemical_name_common ' 1,3-bis(4-nitrophenyl)thiourea TEA CL'
_chemical_name_systematic
;
 ?
;
_space_group_IT_number 2
_symmetry_cell_setting triclinic
_symmetry_space_group_name_Hall '-P 1'
_symmetry_space_group_name_H-M 'P -1'
_atom_sites_solution_hydrogens geom
_atom_sites_solution_primary direct
_atom_sites_solution_secondary difmap
_audit_creation_method SHELXL-97
_audit_update_record
;
2015-01-08 deposited with the CCDC.
2015-02-25 downloaded from the CCDC.
;
_cell_angle_alpha 113.0610(10)
_cell_angle_beta 103.685(3)
_cell_angle_gamma 101.701(2)
_cell_formula_units_Z 2
_cell_length_a 8.968(2)
_cell_length_b 15.649(4)
_cell_length_c 15.899(4)
_cell_measurement_reflns_used 6076
_cell_measurement_temperature 100(2)
_cell_measurement_theta_max 32.9
_cell_measurement_theta_min 2.6
_cell_volume 1882.6(8)
_computing_cell_refinement
;
CrystalClear-SM Expert 2.0 r7 (Rigaku, 2011)
;
_computing_data_collection
;
CrystalClear-SM Expert 2.0 r7 (Rigaku, 2011)
;
_computing_data_reduction
;
CrystalClear-SM Expert 2.0 r7 (Rigaku, 2011)
;
_computing_publication_material 'WINGX (Farrugia, 1998)'
_computing_structure_refinement 'SHELXL-97 (Sheldrick, 2008)'
_computing_structure_solution 'SHELXS-97 (Sheldrick, 1997)'
_diffrn_ambient_temperature 100(2)
_diffrn_detector 'CCD plate'
_diffrn_detector_area_resol_mean 28.5714
_diffrn_detector_type 'Rigaku HG Saturn724+ (2x2 bin mode)'
_diffrn_measured_fraction_theta_full 0.971
_diffrn_measured_fraction_theta_max 0.971
_diffrn_measurement_device 'four-circle \k diffractometer'
_diffrn_measurement_device_type 'Rigaku AFC12 (Right)'
_diffrn_measurement_method 'profile data from \w-scans'
_diffrn_measurement_specimen_support 'MiTeGen MicroMesh'
_diffrn_radiation_collimation 'Confocal mirrors, HF Varimax '
_diffrn_radiation_type MoK\a
_diffrn_radiation_wavelength 0.71073
_diffrn_reflns_av_R_equivalents 0.0476
_diffrn_reflns_av_sigmaI/netI 0.0481
_diffrn_reflns_limit_h_max 11
_diffrn_reflns_limit_h_min -11
_diffrn_reflns_limit_k_max 18
_diffrn_reflns_limit_k_min -20
_diffrn_reflns_limit_l_max 20
_diffrn_reflns_limit_l_min 0
_diffrn_reflns_number 8397
_diffrn_reflns_reduction_process
;
 Scaled and merged with Sortav
 R.H. Blessing, (1987) Cryst. Rev. 1, 3-58
 R.H. Blessing, (1989) J. Appl. Cryst. 22, 396-397
;
_diffrn_reflns_theta_full 27.48
_diffrn_reflns_theta_max 27.48
_diffrn_reflns_theta_min 2.94
_diffrn_source 'Rotating Anode'
_diffrn_source_current 55.0
_diffrn_source_power 2.475
_diffrn_source_voltage 45.0
_exptl_absorpt_coefficient_mu 0.276
_exptl_absorpt_correction_T_max 0.9677
_exptl_absorpt_correction_T_min 0.9194
_exptl_absorpt_process_details
;
Jacobson, R. (1998). REQAB. Private communication to the 
Rigaku Corporation, Tokyo, Japan.
;
_exptl_crystal_colour yellow
_exptl_crystal_density_diffrn 1.415
_exptl_crystal_density_method 'not measured'
_exptl_crystal_description prism
_exptl_crystal_F_000 840
_exptl_crystal_size_max 0.31
_exptl_crystal_size_mid 0.27
_exptl_crystal_size_min 0.12
_refine_diff_density_max 0.410
_refine_diff_density_min -0.369
_refine_diff_density_rms 0.059
_refine_ls_extinction_method none
_refine_ls_goodness_of_fit_ref 1.632
_refine_ls_hydrogen_treatment constr
_refine_ls_matrix_type full
_refine_ls_number_parameters 487
_refine_ls_number_reflns 8397
_refine_ls_number_restraints 0
_refine_ls_restrained_S_all 1.632
_refine_ls_R_factor_all 0.0444
_refine_ls_R_factor_gt 0.0436
_refine_ls_shift/su_max 0.001
_refine_ls_shift/su_mean 0.000
_refine_ls_structure_factor_coef Fsqd
_refine_ls_weighting_details 'calc w=1/[\s^2^(Fo^2^)+(0.0494P)^2^+0.2449P] where P=(Fo^2^+2Fc^2^)/3'
_refine_ls_weighting_scheme calc
_refine_ls_wR_factor_gt 0.1371
_refine_ls_wR_factor_ref 0.1377
_reflns_number_gt 8195
_reflns_number_total 8397
_reflns_threshold_expression >2\s(I)
_cod_data_source_file c5ce00213c2.cif
_cod_data_source_block shelxa
_cod_depositor_comments 'Adding full bibliography for 7219650--7219659.cif.'
_cod_original_sg_symbol_Hall -P1
_cod_original_sg_symbol_H-M P-1
_cod_database_code 7219659

loop_
_symmetry_equiv_pos_as_xyz
'x, y, z'
'-x, -y, -z'

loop_
_atom_site_label
_atom_site_type_symbol
_atom_site_fract_x
_atom_site_fract_y
_atom_site_fract_z
_atom_site_U_iso_or_equiv
_atom_site_adp_type
_atom_site_occupancy
_atom_site_symmetry_multiplicity
_atom_site_calc_flag
_atom_site_refinement_flags
C91 C 0.6712(2) 0.78835(11) 1.22134(11) 0.0226(3) Uani 1 1 d .
H91A H 0.7802 0.8372 1.2448 0.027 Uiso 1 1 calc R
H91B H 0.5929 0.8248 1.2287 0.027 Uiso 1 1 calc R
C92 C 0.6734(2) 0.73860(12) 1.28592(11) 0.0245(3) Uani 1 1 d .
H92A H 0.7034 0.7882 1.3538 0.037 Uiso 1 1 calc R
H92B H 0.7529 0.7039 1.2810 0.037 Uiso 1 1 calc R
H92C H 0.5652 0.6914 1.2648 0.037 Uiso 1 1 calc R
C93 C 0.7476(2) 0.66558(12) 1.09699(12) 0.0253(3) Uani 1 1 d .
H93A H 0.7137 0.6213 1.0262 0.030 Uiso 1 1 calc R
H93B H 0.7434 0.6239 1.1305 0.030 Uiso 1 1 calc R
C94 C 0.9225(2) 0.7317(2) 1.13270(17) 0.0438(5) Uani 1 1 d .
H94A H 0.9923 0.6911 1.1192 0.066 Uiso 1 1 calc R
H94B H 0.9588 0.7746 1.2031 0.066 Uiso 1 1 calc R
H94C H 0.9290 0.7721 1.0987 0.066 Uiso 1 1 calc R
C95 C 0.6247(2) 0.78420(11) 1.06340(11) 0.0228(3) Uani 1 1 d .
H95A H 0.7333 0.8350 1.0923 0.027 Uiso 1 1 calc R
H95B H 0.5452 0.8185 1.0769 0.027 Uiso 1 1 calc R
C96 C 0.5825(2) 0.72978(12) 0.95405(11) 0.0229(3) Uani 1 1 d .
H96A H 0.5836 0.7765 0.9272 0.034 Uiso 1 1 calc R
H96B H 0.4739 0.6803 0.9243 0.034 Uiso 1 1 calc R
H96C H 0.6625 0.6973 0.9398 0.034 Uiso 1 1 calc R
C97 C 0.4617(2) 0.64012(12) 1.07270(12) 0.0248(3) Uani 1 1 d .
H97A H 0.4419 0.5945 1.0040 0.030 Uiso 1 1 calc R
H97B H 0.4665 0.6020 1.1098 0.030 Uiso 1 1 calc R
C98 C 0.3189(2) 0.6774(2) 1.07602(16) 0.0423(5) Uani 1 1 d .
H98A H 0.2185 0.6215 1.0483 0.064 Uiso 1 1 calc R
H98B H 0.3108 0.7138 1.0381 0.064 Uiso 1 1 calc R
H98C H 0.3350 0.7210 1.1439 0.064 Uiso 1 1 calc R
N9 N 0.62619(15) 0.71967(8) 1.11347(9) 0.0161(2) Uani 1 1 d .
C14 C 1.20260(18) 0.88041(10) 0.90915(10) 0.0181(3) Uani 1 1 d .
C15 C 1.06423(19) 0.84793(11) 0.92849(11) 0.0201(3) Uani 1 1 d .
H15 H 1.0199 0.8933 0.9652 0.024 Uiso 1 1 calc R
C16 C 0.99311(18) 0.74776(11) 0.89271(11) 0.0189(3) Uani 1 1 d .
H16 H 0.8995 0.7241 0.9059 0.023 Uiso 1 1 calc R
C17 C 1.05695(17) 0.68049(10) 0.83729(10) 0.0158(3) Uani 1 1 d .
C18 C 1.19576(18) 0.71524(10) 0.81856(11) 0.0183(3) Uani 1 1 d .
H18 H 1.2392 0.6702 0.7806 0.022 Uiso 1 1 calc R
C19 C 1.26967(18) 0.81587(11) 0.85581(11) 0.0191(3) Uani 1 1 d .
H19 H 1.3653 0.8402 0.8448 0.023 Uiso 1 1 calc R
C20 C 1.01209(17) 0.49931(10) 0.76509(10) 0.0152(2) Uani 1 1 d .
C21 C 0.86392(17) 0.31910(10) 0.66143(10) 0.0153(2) Uani 1 1 d .
C22 C 0.74043(18) 0.24332(11) 0.65531(11) 0.0197(3) Uani 1 1 d .
H22 H 0.6741 0.2592 0.6938 0.024 Uiso 1 1 calc R
C23 C 0.71374(19) 0.14549(11) 0.59385(11) 0.0212(3) Uani 1 1 d .
H23 H 0.6304 0.0941 0.5899 0.025 Uiso 1 1 calc R
C24 C 0.81242(18) 0.12478(10) 0.53833(10) 0.0181(3) Uani 1 1 d .
C25 C 0.93440(19) 0.19826(11) 0.54234(11) 0.0204(3) Uani 1 1 d .
H25 H 1.0005 0.1818 0.5038 0.025 Uiso 1 1 calc R
C26 C 0.95908(18) 0.29596(11) 0.60311(11) 0.0197(3) Uani 1 1 d .
H26 H 1.0403 0.3470 0.6051 0.024 Uiso 1 1 calc R
N5 N 1.27653(18) 0.98568(9) 0.94338(9) 0.0220(3) Uani 1 1 d .
N6 N 0.96778(15) 0.58113(9) 0.79915(9) 0.0172(2) Uani 1 1 d .
H6A H 0.8663 0.5695 0.7967 0.021 Uiso 1 1 calc R
N7 N 0.87889(15) 0.41611(9) 0.72238(9) 0.0167(2) Uani 1 1 d .
H7A H 0.7910 0.4247 0.7349 0.020 Uiso 1 1 calc R
N8 N 0.78436(18) 0.02250(9) 0.47065(10) 0.0222(3) Uani 1 1 d .
O5 O 1.39614(15) 1.01321(9) 0.92374(10) 0.0290(3) Uani 1 1 d .
O6 O 1.21380(19) 1.04190(9) 0.98939(9) 0.0322(3) Uani 1 1 d .
O7 O 0.87083(19) 0.00608(9) 0.42081(10) 0.0348(3) Uani 1 1 d .
O8 O 0.67289(17) -0.04225(9) 0.46508(9) 0.0295(3) Uani 1 1 d .
S2 S 1.20313(4) 0.49997(2) 0.77994(3) 0.01848(10) Uani 1 1 d .
Cl1 Cl 0.60047(4) 0.50475(2) 0.77653(2) 0.01831(10) Uani 1 1 d .
C1 C 0.5502(2) 0.90761(11) 0.74234(11) 0.0200(3) Uani 1 1 d .
C2 C 0.65813(19) 0.87048(11) 0.78350(11) 0.0197(3) Uani 1 1 d .
H2 H 0.7581 0.9133 0.8350 0.024 Uiso 1 1 calc R
C3 C 0.61609(18) 0.76922(11) 0.74732(10) 0.0185(3) Uani 1 1 d .
H3 H 0.6890 0.7423 0.7739 0.022 Uiso 1 1 calc R
C4 C 0.46792(18) 0.70604(11) 0.67225(10) 0.0176(3) Uani 1 1 d .
C5 C 0.35912(19) 0.74564(12) 0.63367(11) 0.0209(3) Uani 1 1 d .
H5 H 0.2569 0.7035 0.5840 0.025 Uiso 1 1 calc R
C6 C 0.4021(2) 0.84656(12) 0.66867(11) 0.0218(3) Uani 1 1 d .
H6 H 0.3302 0.8740 0.6422 0.026 Uiso 1 1 calc R
C7 C 0.34185(18) 0.52580(11) 0.55580(11) 0.0185(3) Uani 1 1 d .
C8 C 0.26905(18) 0.34307(11) 0.48830(10) 0.0178(3) Uani 1 1 d .
C9 C 0.34679(18) 0.27646(11) 0.49780(11) 0.0189(3) Uani 1 1 d .
H9 H 0.4486 0.3002 0.5486 0.023 Uiso 1 1 calc R
C10 C 0.27790(19) 0.17683(11) 0.43449(11) 0.0194(3) Uani 1 1 d .
H10 H 0.3305 0.1319 0.4416 0.023 Uiso 1 1 calc R
C11 C 0.12979(19) 0.14420(11) 0.36031(10) 0.0197(3) Uani 1 1 d .
C12 C 0.05104(19) 0.20819(12) 0.34790(11) 0.0221(3) Uani 1 1 d .
H12 H -0.0495 0.1839 0.2959 0.027 Uiso 1 1 calc R
C13 C 0.12011(19) 0.30823(11) 0.41204(11) 0.0210(3) Uani 1 1 d .
H13 H 0.0669 0.3528 0.4044 0.025 Uiso 1 1 calc R
N1 N 0.59471(19) 1.01421(10) 0.77803(11) 0.0255(3) Uani 1 1 d .
N2 N 0.43437(16) 0.60541(9) 0.64433(9) 0.0196(2) Uani 1 1 d .
H2A H 0.4794 0.5913 0.6905 0.023 Uiso 1 1 calc R
N3 N 0.34316(16) 0.44086(10) 0.56071(9) 0.0200(2) Uani 1 1 d .
H3A H 0.3993 0.4488 0.6183 0.024 Uiso 1 1 calc R
N4 N 0.05437(19) 0.03873(10) 0.29375(10) 0.0253(3) Uani 1 1 d .
O1 O 0.51404(19) 1.04422(10) 0.72886(11) 0.0352(3) Uani 1 1 d .
O2 O 0.7089(2) 1.06813(10) 0.85435(10) 0.0373(3) Uani 1 1 d .
O3 O -0.0747(2) 0.01079(10) 0.22710(10) 0.0408(4) Uani 1 1 d .
O4 O 0.12328(18) -0.01733(9) 0.30727(10) 0.0341(3) Uani 1 1 d .
S1 S 0.24975(6) 0.53184(3) 0.45560(3) 0.02714(11) Uani 1 1 d .

loop_
_atom_site_aniso_label
_atom_site_aniso_U_11
_atom_site_aniso_U_22
_atom_site_aniso_U_33
_atom_site_aniso_U_23
_atom_site_aniso_U_13
_atom_site_aniso_U_12
C91 0.0358(8) 0.0155(6) 0.0151(6) 0.0052(5) 0.0083(6) 0.0100(6)
C92 0.0360(8) 0.0222(7) 0.0181(6) 0.0108(6) 0.0099(6) 0.0115(6)
C93 0.0293(8) 0.0260(7) 0.0238(7) 0.0098(6) 0.0109(6) 0.0173(6)
C94 0.0248(9) 0.0648(14) 0.0387(10) 0.0208(10) 0.0095(8) 0.0169(9)
C95 0.0338(8) 0.0145(6) 0.0183(6) 0.0087(5) 0.0062(6) 0.0054(6)
C96 0.0266(7) 0.0227(7) 0.0171(6) 0.0099(5) 0.0063(6) 0.0036(6)
C97 0.0243(7) 0.0226(7) 0.0232(7) 0.0101(6) 0.0081(6) 0.0007(6)
C98 0.0258(9) 0.0647(14) 0.0372(10) 0.0228(10) 0.0145(8) 0.0138(9)
N9 0.0209(6) 0.0115(5) 0.0157(5) 0.0059(4) 0.0066(4) 0.0055(4)
C14 0.0232(7) 0.0123(6) 0.0166(6) 0.0067(5) 0.0038(5) 0.0055(5)
C15 0.0246(7) 0.0170(6) 0.0186(6) 0.0064(5) 0.0083(5) 0.0096(5)
C16 0.0188(6) 0.0177(6) 0.0211(6) 0.0078(5) 0.0091(5) 0.0077(5)
C17 0.0167(6) 0.0134(6) 0.0162(6) 0.0062(5) 0.0044(5) 0.0056(5)
C18 0.0205(7) 0.0154(6) 0.0219(6) 0.0095(5) 0.0095(5) 0.0079(5)
C19 0.0200(6) 0.0169(6) 0.0228(7) 0.0112(5) 0.0075(5) 0.0070(5)
C20 0.0158(6) 0.0143(6) 0.0159(6) 0.0075(5) 0.0048(5) 0.0051(5)
C21 0.0158(6) 0.0134(6) 0.0158(6) 0.0069(5) 0.0041(5) 0.0041(5)
C22 0.0193(6) 0.0168(6) 0.0224(7) 0.0086(5) 0.0092(5) 0.0037(5)
C23 0.0237(7) 0.0160(6) 0.0213(7) 0.0086(5) 0.0075(6) 0.0018(5)
C24 0.0214(7) 0.0130(6) 0.0164(6) 0.0058(5) 0.0035(5) 0.0046(5)
C25 0.0203(7) 0.0180(7) 0.0186(6) 0.0051(5) 0.0075(5) 0.0040(5)
C26 0.0190(6) 0.0162(6) 0.0198(6) 0.0056(5) 0.0083(5) 0.0019(5)
N5 0.0306(7) 0.0138(6) 0.0172(6) 0.0070(5) 0.0028(5) 0.0055(5)
N6 0.0146(5) 0.0142(5) 0.0227(6) 0.0074(5) 0.0075(4) 0.0056(4)
N7 0.0151(5) 0.0137(5) 0.0203(5) 0.0066(5) 0.0072(4) 0.0042(4)
N8 0.0284(7) 0.0139(5) 0.0184(6) 0.0055(5) 0.0037(5) 0.0051(5)
O5 0.0265(6) 0.0188(5) 0.0398(7) 0.0162(5) 0.0068(5) 0.0036(4)
O6 0.0569(9) 0.0158(5) 0.0254(6) 0.0076(4) 0.0192(6) 0.0129(5)
O7 0.0434(8) 0.0205(5) 0.0335(7) 0.0025(5) 0.0208(6) 0.0088(5)
O8 0.0398(7) 0.0148(5) 0.0274(6) 0.0086(4) 0.0090(5) 0.0022(5)
S2 0.01411(17) 0.01352(16) 0.02507(19) 0.00714(13) 0.00478(13) 0.00526(12)
Cl1 0.01563(17) 0.01936(17) 0.02133(17) 0.00986(13) 0.00747(13) 0.00641(12)
C1 0.0282(7) 0.0175(6) 0.0182(6) 0.0094(5) 0.0105(6) 0.0101(6)
C2 0.0233(7) 0.0201(7) 0.0159(6) 0.0087(5) 0.0066(5) 0.0068(5)
C3 0.0215(7) 0.0204(7) 0.0170(6) 0.0111(5) 0.0070(5) 0.0083(5)
C4 0.0217(7) 0.0189(6) 0.0165(6) 0.0097(5) 0.0094(5) 0.0089(5)
C5 0.0199(7) 0.0230(7) 0.0201(6) 0.0106(6) 0.0054(5) 0.0086(5)
C6 0.0252(7) 0.0242(7) 0.0207(7) 0.0123(6) 0.0082(6) 0.0133(6)
C7 0.0211(7) 0.0188(6) 0.0167(6) 0.0090(5) 0.0076(5) 0.0059(5)
C8 0.0208(7) 0.0175(6) 0.0159(6) 0.0086(5) 0.0069(5) 0.0053(5)
C9 0.0203(6) 0.0198(7) 0.0176(6) 0.0103(5) 0.0060(5) 0.0062(5)
C10 0.0228(7) 0.0200(7) 0.0184(6) 0.0109(5) 0.0086(5) 0.0075(5)
C11 0.0229(7) 0.0170(6) 0.0163(6) 0.0070(5) 0.0063(5) 0.0032(5)
C12 0.0215(7) 0.0217(7) 0.0190(6) 0.0092(6) 0.0031(5) 0.0045(6)
C13 0.0215(7) 0.0204(7) 0.0211(7) 0.0103(6) 0.0058(6) 0.0074(5)
N1 0.0343(7) 0.0195(6) 0.0256(7) 0.0106(5) 0.0123(6) 0.0125(5)
N2 0.0240(6) 0.0181(6) 0.0162(5) 0.0090(5) 0.0043(5) 0.0070(5)
N3 0.0233(6) 0.0176(6) 0.0164(5) 0.0081(5) 0.0031(5) 0.0057(5)
N4 0.0319(7) 0.0189(6) 0.0196(6) 0.0080(5) 0.0060(5) 0.0027(5)
O1 0.0439(8) 0.0248(6) 0.0416(7) 0.0184(6) 0.0107(6) 0.0189(6)
O2 0.0489(8) 0.0202(6) 0.0283(6) 0.0065(5) 0.0018(6) 0.0067(5)
O3 0.0457(8) 0.0241(6) 0.0290(7) 0.0091(5) -0.0105(6) -0.0008(6)
O4 0.0394(7) 0.0198(6) 0.0341(7) 0.0074(5) 0.0072(6) 0.0093(5)
S1 0.0389(2) 0.02262(19) 0.01691(18) 0.01146(15) 0.00390(16) 0.00640(16)

loop_
_atom_type_symbol
_atom_type_description
_atom_type_scat_dispersion_real
_atom_type_scat_dispersion_imag
_atom_type_scat_source
C C 0.0033 0.0016 'International Tables Vol C Tables 4.2.6.8 and 6.1.1.4'
H H 0.0000 0.0000 'International Tables Vol C Tables 4.2.6.8 and 6.1.1.4'
N N 0.0061 0.0033 'International Tables Vol C Tables 4.2.6.8 and 6.1.1.4'
O O 0.0106 0.0060 'International Tables Vol C Tables 4.2.6.8 and 6.1.1.4'
S S 0.1246 0.1234 'International Tables Vol C Tables 4.2.6.8 and 6.1.1.4'
Cl Cl 0.1484 0.1585 'International Tables Vol C Tables 4.2.6.8 and 6.1.1.4'

loop_
_geom_angle_atom_site_label_1
_geom_angle_atom_site_label_2
_geom_angle_atom_site_label_3
_geom_angle
C92 C91 N9 115.15(12)
C92 C91 H91A 108.5
N9 C91 H91A 108.5
C92 C91 H91B 108.5
N9 C91 H91B 108.5
H91A C91 H91B 107.5
C91 C92 H92A 109.5
C91 C92 H92B 109.5
H92A C92 H92B 109.5
C91 C92 H92C 109.5
H92A C92 H92C 109.5
H92B C92 H92C 109.5
N9 C93 C94 114.80(15)
N9 C93 H93A 108.6
C94 C93 H93A 108.6
N9 C93 H93B 108.6
C94 C93 H93B 108.6
H93A C93 H93B 107.5
C93 C94 H94A 109.5
C93 C94 H94B 109.5
H94A C94 H94B 109.5
C93 C94 H94C 109.5
H94A C94 H94C 109.5
H94B C94 H94C 109.5
N9 C95 C96 114.54(12)
N9 C95 H95A 108.6
C96 C95 H95A 108.6
N9 C95 H95B 108.6
C96 C95 H95B 108.6
H95A C95 H95B 107.6
C95 C96 H96A 109.5
C95 C96 H96B 109.5
H96A C96 H96B 109.5
C95 C96 H96C 109.5
H96A C96 H96C 109.5
H96B C96 H96C 109.5
C98 C97 N9 115.05(15)
C98 C97 H97A 108.5
N9 C97 H97A 108.5
C98 C97 H97B 108.5
N9 C97 H97B 108.5
H97A C97 H97B 107.5
C97 C98 H98A 109.5
C97 C98 H98B 109.5
H98A C98 H98B 109.5
C97 C98 H98C 109.5
H98A C98 H98C 109.5
H98B C98 H98C 109.5
C95 N9 C93 111.54(12)
C95 N9 C97 111.27(12)
C93 N9 C97 105.75(12)
C95 N9 C91 105.84(11)
C93 N9 C91 110.95(12)
C97 N9 C91 111.61(12)
C19 C14 C15 122.13(13)
C19 C14 N5 118.77(14)
C15 C14 N5 119.07(13)
C16 C15 C14 118.13(13)
C16 C15 H15 120.9
C14 C15 H15 120.9
C15 C16 C17 121.05(14)
C15 C16 H16 119.5
C17 C16 H16 119.5
N6 C17 C18 124.54(13)
N6 C17 C16 115.75(13)
C18 C17 C16 119.57(13)
C19 C18 C17 119.70(13)
C19 C18 H18 120.1
C17 C18 H18 120.1
C14 C19 C18 119.39(14)
C14 C19 H19 120.3
C18 C19 H19 120.3
N6 C20 N7 110.35(12)
N6 C20 S2 124.89(11)
N7 C20 S2 124.64(11)
C26 C21 N7 122.87(13)
C26 C21 C22 119.61(13)
N7 C21 C22 117.40(13)
C23 C22 C21 120.93(14)
C23 C22 H22 119.5
C21 C22 H22 119.5
C22 C23 C24 118.08(13)
C22 C23 H23 121.0
C24 C23 H23 121.0
C25 C24 C23 122.18(13)
C25 C24 N8 118.35(14)
C23 C24 N8 119.44(13)
C26 C25 C24 119.41(14)
C26 C25 H25 120.3
C24 C25 H25 120.3
C25 C26 C21 119.76(13)
C25 C26 H26 120.1
C21 C26 H26 120.1
O5 N5 O6 123.62(14)
O5 N5 C14 118.45(13)
O6 N5 C14 117.92(14)
C20 N6 C17 130.65(13)
C20 N6 H6A 114.7
C17 N6 H6A 114.7
C20 N7 C21 128.61(12)
C20 N7 H7A 115.7
C21 N7 H7A 115.7
O8 N8 O7 123.45(14)
O8 N8 C24 118.20(14)
O7 N8 C24 118.32(13)
C6 C1 C2 121.77(14)
C6 C1 N1 119.36(14)
C2 C1 N1 118.86(14)
C3 C2 C1 118.22(14)
C3 C2 H2 120.9
C1 C2 H2 120.9
C2 C3 C4 121.01(14)
C2 C3 H3 119.5
C4 C3 H3 119.5
N2 C4 C3 116.29(13)
N2 C4 C5 124.00(14)
C3 C4 C5 119.60(14)
C6 C5 C4 119.39(14)
C6 C5 H5 120.3
C4 C5 H5 120.3
C5 C6 C1 119.97(14)
C5 C6 H6 120.0
C1 C6 H6 120.0
N3 C7 N2 110.05(13)
N3 C7 S1 124.89(11)
N2 C7 S1 124.99(11)
N3 C8 C9 116.30(13)
N3 C8 C13 124.18(14)
C9 C8 C13 119.41(14)
C10 C9 C8 121.13(14)
C10 C9 H9 119.4
C8 C9 H9 119.4
C9 C10 C11 118.29(14)
C9 C10 H10 120.9
C11 C10 H10 120.9
C12 C11 C10 122.05(14)
C12 C11 N4 119.13(14)
C10 C11 N4 118.81(14)
C11 C12 C13 119.51(14)
C11 C12 H12 120.2
C13 C12 H12 120.2
C12 C13 C8 119.59(14)
C12 C13 H13 120.2
C8 C13 H13 120.2
O2 N1 O1 123.74(15)
O2 N1 C1 118.64(14)
O1 N1 C1 117.62(14)
C7 N2 C4 129.58(13)
C7 N2 H2A 115.2
C4 N2 H2A 115.2
C7 N3 C8 129.93(13)
C7 N3 H3A 115.0
C8 N3 H3A 115.0
O4 N4 O3 123.24(15)
O4 N4 C11 118.40(14)
O3 N4 C11 118.36(14)

loop_
_geom_bond_atom_site_label_1
_geom_bond_atom_site_label_2
_geom_bond_distance
C91 C92 1.511(2)
C91 N9 1.5205(18)
C91 H91A 0.9900
C91 H91B 0.9900
C92 H92A 0.9800
C92 H92B 0.9800
C92 H92C 0.9800
C93 N9 1.5182(19)
C93 C94 1.521(3)
C93 H93A 0.9900
C93 H93B 0.9900
C94 H94A 0.9800
C94 H94B 0.9800
C94 H94C 0.9800
C95 N9 1.5113(18)
C95 C96 1.513(2)
C95 H95A 0.9900
C95 H95B 0.9900
C96 H96A 0.9800
C96 H96B 0.9800
C96 H96C 0.9800
C97 C98 1.515(3)
C97 N9 1.5218(19)
C97 H97A 0.9900
C97 H97B 0.9900
C98 H98A 0.9800
C98 H98B 0.9800
C98 H98C 0.9800
C14 C19 1.385(2)
C14 C15 1.393(2)
C14 N5 1.4607(18)
C15 C16 1.383(2)
C15 H15 0.9500
C16 C17 1.4031(19)
C16 H16 0.9500
C17 N6 1.3973(17)
C17 C18 1.4006(19)
C18 C19 1.3894(19)
C18 H18 0.9500
C19 H19 0.9500
C20 N6 1.3622(17)
C20 N7 1.3696(17)
C20 S2 1.6705(15)
C21 C26 1.3986(19)
C21 N7 1.4018(17)
C21 C22 1.4029(18)
C22 C23 1.387(2)
C22 H22 0.9500
C23 C24 1.389(2)
C23 H23 0.9500
C24 C25 1.386(2)
C24 N8 1.4636(18)
C25 C26 1.387(2)
C25 H25 0.9500
C26 H26 0.9500
N5 O5 1.229(2)
N5 O6 1.2316(19)
N6 H6A 0.8800
N7 H7A 0.8800
N8 O8 1.2292(19)
N8 O7 1.228(2)
C1 C6 1.386(2)
C1 C2 1.389(2)
C1 N1 1.4647(19)
C2 C3 1.387(2)
C2 H2 0.9500
C3 C4 1.400(2)
C3 H3 0.9500
C4 N2 1.4015(19)
C4 C5 1.404(2)
C5 C6 1.384(2)
C5 H5 0.9500
C6 H6 0.9500
C7 N3 1.3639(19)
C7 N2 1.3697(19)
C7 S1 1.6602(15)
C8 N3 1.3979(18)
C8 C9 1.401(2)
C8 C13 1.404(2)
C9 C10 1.382(2)
C9 H9 0.9500
C10 C11 1.388(2)
C10 H10 0.9500
C11 C12 1.384(2)
C11 N4 1.4634(19)
C12 C13 1.390(2)
C12 H12 0.9500
C13 H13 0.9500
N1 O2 1.222(2)
N1 O1 1.230(2)
N2 H2A 0.8800
N3 H3A 0.8800
N4 O4 1.226(2)
N4 O3 1.227(2)

loop_
_geom_hbond_atom_site_label_D
_geom_hbond_atom_site_label_H
_geom_hbond_atom_site_label_A
_geom_hbond_distance_DH
_geom_hbond_distance_HA
_geom_hbond_distance_DA
_geom_hbond_angle_DHA
N6 H6A Cl1 0.88 2.28 3.1487(14) 167.7
N7 H7A Cl1 0.88 2.38 3.2227(14) 159.5
N2 H2A Cl1 0.88 2.50 3.3440(14) 162.2
N3 H3A Cl1 0.88 2.42 3.2755(15) 165.5
